data_7016939
loop_
_publ_author_name
'Kr\"uger, Anneke'
'H\"aller, L Jonas L'
'M\"uller-Bunz, Helge'
'Serada, Olha'
'Neels, Antonia'
'Macgregor, Stuart A.'
'Albrecht, Martin'

_publ_section_title
;
 Smooth C(alkyl)-H bond activation in rhodium complexes comprising
 abnormal carbene ligands.
;
_journal_issue 38
_journal_name_full 'Dalton transactions (Cambridge, England : 2003)'
_journal_page_first 9911
_journal_page_last 9920
_journal_paper_doi 10.1039/c1dt11116g
_journal_volume 40
_journal_year 2011
_chemical_formula_sum 'C21 H32 I2 N6 Rh'
_chemical_formula_weight 725.24
_chemical_name_systematic
;
?
;
_space_group_IT_number 14
_symmetry_cell_setting monoclinic
_symmetry_space_group_name_Hall '-P 2ybc'
_symmetry_space_group_name_H-M 'P 1 21/c 1'
_atom_sites_solution_hydrogens geom
_atom_sites_solution_primary direct
_atom_sites_solution_secondary difmap
_audit_creation_method SHELXL-97
_cell_angle_alpha 90.00
_cell_angle_beta 97.152(4)
_cell_angle_gamma 90.00
_cell_formula_units_Z 4
_cell_length_a 16.7813(9)
_cell_length_b 11.0963(4)
_cell_length_c 14.6937(7)
_cell_measurement_reflns_used 44953
_cell_measurement_temperature 173(2)
_cell_measurement_theta_max 29.575
_cell_measurement_theta_min 1.735
_cell_volume 2714.8(2)
_computing_cell_refinement 'X-Area V1.35'
_computing_data_collection 'X-Area V1.35 (Stoe & Cie, 2006)'
_computing_data_reduction 'X-RED32 V1.31 (Stoe & Cie, 2006)'
_computing_molecular_graphics 'PLATON (Spek, 2009)'
_computing_publication_material SHELXL-97
_computing_structure_refinement 'SHELXL-97 (Sheldrick, 1997)'
_computing_structure_solution 'SHELXS-97 (Sheldrick, 1990)'
_diffrn_ambient_temperature 173(2)
_diffrn_detector_area_resol_mean 6.67
_diffrn_measured_fraction_theta_full 0.989
_diffrn_measured_fraction_theta_max 0.989
_diffrn_measurement_device_type 'STOE IPDS-2'
_diffrn_measurement_method 'phi + omega scans'
_diffrn_radiation_monochromator graphite
_diffrn_radiation_source 'fine-focus sealed tube'
_diffrn_radiation_type MoK\a
_diffrn_radiation_wavelength 0.71073
_diffrn_reflns_av_R_equivalents 0.0322
_diffrn_reflns_av_sigmaI/netI 0.0196
_diffrn_reflns_limit_h_max 23
_diffrn_reflns_limit_h_min -23
_diffrn_reflns_limit_k_max 15
_diffrn_reflns_limit_k_min -15
_diffrn_reflns_limit_l_max 20
_diffrn_reflns_limit_l_min -19
_diffrn_reflns_number 51616
_diffrn_reflns_theta_full 29.28
_diffrn_reflns_theta_max 29.28
_diffrn_reflns_theta_min 2.21
_diffrn_standards_decay_% 0
_diffrn_standards_number 0
_exptl_absorpt_coefficient_mu 2.922
_exptl_absorpt_correction_T_max 0.5265
_exptl_absorpt_correction_T_min 0.3695
_exptl_absorpt_correction_type multi-scan
_exptl_absorpt_process_details 'MULscanABS in PLATON; Spek, 2003'
_exptl_crystal_colour red
_exptl_crystal_density_diffrn 1.774
_exptl_crystal_density_meas ?
_exptl_crystal_density_method 'not measured'
_exptl_crystal_description rod
_exptl_crystal_F_000 1404
_exptl_crystal_size_max 0.45
_exptl_crystal_size_mid 0.40
_exptl_crystal_size_min 0.23
_refine_diff_density_max 1.225
_refine_diff_density_min -1.631
_refine_diff_density_rms 0.104
_refine_ls_extinction_method none
_refine_ls_goodness_of_fit_ref 1.061
_refine_ls_hydrogen_treatment constr
_refine_ls_matrix_type full
_refine_ls_number_parameters 271
_refine_ls_number_reflns 7338
_refine_ls_number_restraints 0
_refine_ls_restrained_S_all 1.061
_refine_ls_R_factor_all 0.0389
_refine_ls_R_factor_gt 0.0296
_refine_ls_shift/su_max 0.001
_refine_ls_shift/su_mean 0.000
_refine_ls_structure_factor_coef Fsqd
_refine_ls_weighting_details 'calc w=1/[\s^2^(Fo^2^)+(0.0504P)^2^+0.0240P] where P=(Fo^2^+2Fc^2^)/3'
_refine_ls_weighting_scheme calc
_refine_ls_wR_factor_gt 0.0769
_refine_ls_wR_factor_ref 0.0792
_reflns_number_gt 5946
_reflns_number_total 7338
_reflns_threshold_expression >2sigma(I)
_cod_data_source_file c1dt11116g.txt
_cod_data_source_block complex-4
_cod_depositor_comments
;
The following automatic conversions were performed:

'_exptl_crystal_density_meas' value 'none' was changed to '?' - the
value is perceived as not measured.

Automatic conversion script
Id: cif_fix_values 3008 2015-01-20 13:52:24Z robertas 
;
_cod_original_sg_symbol_H-M 'P 21/c'
_cod_database_code 7016939

loop_
_symmetry_equiv_pos_as_xyz
'x, y, z'
'-x, y+1/2, -z+1/2'
'-x, -y, -z'
'x, -y-1/2, z-1/2'

loop_
_atom_site_label
_atom_site_type_symbol
_atom_site_fract_x
_atom_site_fract_y
_atom_site_fract_z
_atom_site_U_iso_or_equiv
_atom_site_adp_type
_atom_site_occupancy
_atom_site_symmetry_multiplicity
_atom_site_calc_flag
_atom_site_refinement_flags
C1 C 0.18076(17) 0.2103(2) 0.18099(19) 0.0321(5) Uani 1 1 d .
C2 C 0.13311(17) 0.1384(2) 0.2243(2) 0.0356(6) Uani 1 1 d .
H2 H 0.1494 0.0674 0.2576 0.053 Uiso 1 1 calc R
C3 C 0.05610(19) 0.2868(3) 0.1605(2) 0.0396(6) Uani 1 1 d .
C4 C 0.16623(19) 0.3966(2) 0.0902(2) 0.0396(6) Uani 1 1 d .
H4A H 0.1786 0.4680 0.1298 0.059 Uiso 1 1 calc R
H4B H 0.1275 0.4210 0.0370 0.059 Uiso 1 1 calc R
C5 C 0.24334(18) 0.3484(2) 0.05722(19) 0.0338(6) Uani 1 1 d .
H5 H 0.2828 0.4162 0.0595 0.051 Uiso 1 1 calc R
C6 C 0.23172(19) 0.2990(2) -0.0406(2) 0.0375(6) Uani 1 1 d .
H6A H 0.1837 0.3359 -0.0758 0.056 Uiso 1 1 calc R
H6B H 0.2791 0.3183 -0.0719 0.056 Uiso 1 1 calc R
C7 C 0.24893(17) 0.1118(2) 0.04352(19) 0.0317(5) Uani 1 1 d .
C8 C 0.2003(2) -0.0231(3) -0.0633(2) 0.0416(7) Uani 1 1 d .
H8 H 0.1853 -0.0978 -0.0920 0.062 Uiso 1 1 calc R
C9 C 0.19258(19) 0.0865(3) -0.1023(2) 0.0394(6) Uani 1 1 d .
H9 H 0.1713 0.1042 -0.1639 0.059 Uiso 1 1 calc R
C10 C 0.2534(2) -0.1056(3) 0.0923(2) 0.0411(7) Uani 1 1 d .
H10A H 0.2133 -0.1706 0.0785 0.062 Uiso 1 1 calc R
H10B H 0.2493 -0.0763 0.1552 0.062 Uiso 1 1 calc R
C11 C 0.3365(2) -0.1562(3) 0.0883(2) 0.0475(7) Uani 1 1 d .
H11A H 0.3770 -0.0931 0.1072 0.071 Uiso 1 1 calc R
H11B H 0.3421 -0.1796 0.0244 0.071 Uiso 1 1 calc R
C12 C 0.3525(3) -0.2655(4) 0.1507(3) 0.0658(11) Uani 1 1 d .
H12A H 0.3476 -0.2411 0.2146 0.099 Uiso 1 1 calc R
H12B H 0.3108 -0.3271 0.1326 0.099 Uiso 1 1 calc R
C13 C 0.4339(3) -0.3207(5) 0.1476(3) 0.0791(14) Uani 1 1 d .
H13A H 0.4755 -0.2612 0.1676 0.119 Uiso 1 1 calc R
H13B H 0.4390 -0.3461 0.0847 0.119 Uiso 1 1 calc R
H13C H 0.4401 -0.3908 0.1884 0.119 Uiso 1 1 calc R
C14 C -0.0143(2) 0.1366(3) 0.2502(3) 0.0538(9) Uani 1 1 d .
H14A H -0.0136 0.0476 0.2459 0.081 Uiso 1 1 calc R
H14B H -0.0642 0.1660 0.2140 0.081 Uiso 1 1 calc R
C15 C -0.0135(3) 0.1739(5) 0.3501(4) 0.0824(16) Uani 1 1 d .
H15A H 0.0390 0.1525 0.3847 0.124 Uiso 1 1 calc R
H15B H -0.0558 0.1289 0.3772 0.124 Uiso 1 1 calc R
C16 C -0.0282(3) 0.3108(5) 0.3596(4) 0.0830(14) Uani 1 1 d .
H16A H 0.0115 0.3552 0.3279 0.124 Uiso 1 1 calc R
H16B H -0.0823 0.3306 0.3283 0.124 Uiso 1 1 calc R
C17 C -0.0220(4) 0.3531(7) 0.4569(4) 0.114(2) Uani 1 1 d .
H17A H 0.0316 0.3350 0.4882 0.171 Uiso 1 1 calc R
H17B H -0.0625 0.3118 0.4883 0.171 Uiso 1 1 calc R
H17C H -0.0313 0.4403 0.4580 0.171 Uiso 1 1 calc R
C18 C 0.3598(2) 0.4127(3) 0.2979(2) 0.0444(7) Uani 1 1 d .
C19 C 0.3950(3) 0.4991(4) 0.3651(3) 0.0669(11) Uani 1 1 d .
H19A H 0.3912 0.4683 0.4269 0.100 Uiso 1 1 calc R
H19B H 0.3659 0.5757 0.3566 0.100 Uiso 1 1 calc R
H19C H 0.4515 0.5119 0.3573 0.100 Uiso 1 1 calc R
C20 C 0.36265(18) 0.0338(3) 0.3117(2) 0.0390(6) Uani 1 1 d .
C21 C 0.3934(2) -0.0288(3) 0.3956(2) 0.0513(8) Uani 1 1 d .
H21A H 0.4352 -0.0858 0.3828 0.077 Uiso 1 1 calc R
H21B H 0.3495 -0.0726 0.4191 0.077 Uiso 1 1 calc R
H21C H 0.4162 0.0299 0.4415 0.077 Uiso 1 1 calc R
I1 I 0.436089(12) 0.229217(19) 0.075894(15) 0.04422(6) Uani 1 1 d .
I2 I 0.168273(13) 0.868680(17) 0.399427(16) 0.04678(7) Uani 1 1 d .
N1 N 0.13150(14) 0.3016(2) 0.14163(17) 0.0344(5) Uani 1 1 d .
N2 N 0.05559(15) 0.1860(2) 0.21178(18) 0.0391(5) Uani 1 1 d .
N3 N 0.22154(14) 0.1683(2) -0.03559(16) 0.0332(5) Uani 1 1 d .
N4 N 0.23464(15) -0.0066(2) 0.02735(16) 0.0353(5) Uani 1 1 d .
N5 N 0.33265(15) 0.3443(2) 0.24487(17) 0.0375(5) Uani 1 1 d .
N6 N 0.33805(15) 0.0853(2) 0.24689(17) 0.0371(5) Uani 1 1 d .
Rh1 Rh 0.291932(13) 0.215447(17) 0.146242(14) 0.02962(6) Uani 1 1 d .

loop_
_atom_site_aniso_label
_atom_site_aniso_U_11
_atom_site_aniso_U_22
_atom_site_aniso_U_33
_atom_site_aniso_U_23
_atom_site_aniso_U_13
_atom_site_aniso_U_12
C1 0.0368(13) 0.0292(12) 0.0285(12) -0.0021(10) -0.0029(10) 0.0035(10)
C2 0.0370(14) 0.0321(13) 0.0362(14) -0.0007(11) -0.0017(11) 0.0034(10)
C3 0.0416(15) 0.0364(14) 0.0397(15) 0.0029(12) 0.0004(12) 0.0029(11)
C4 0.0491(16) 0.0284(12) 0.0411(16) 0.0051(11) 0.0043(13) 0.0082(11)
C5 0.0420(14) 0.0252(11) 0.0333(13) 0.0040(10) 0.0012(11) 0.0019(10)
C6 0.0480(16) 0.0307(12) 0.0325(14) 0.0041(11) -0.0001(12) 0.0016(11)
C7 0.0373(13) 0.0263(11) 0.0312(13) -0.0004(10) 0.0035(11) 0.0016(10)
C8 0.0527(17) 0.0354(14) 0.0351(15) -0.0066(12) -0.0013(13) -0.0037(12)
C9 0.0468(16) 0.0403(14) 0.0295(14) -0.0053(11) -0.0011(12) 0.0001(12)
C10 0.0537(18) 0.0281(12) 0.0406(16) 0.0039(11) 0.0022(13) 0.0009(12)
C11 0.059(2) 0.0404(16) 0.0431(17) 0.0052(13) 0.0046(15) 0.0112(14)
C12 0.082(3) 0.062(2) 0.056(2) 0.0237(19) 0.022(2) 0.026(2)
C13 0.094(4) 0.080(3) 0.066(3) 0.025(2) 0.020(2) 0.039(3)
C14 0.0401(17) 0.0433(17) 0.078(3) 0.0077(17) 0.0086(17) -0.0045(13)
C15 0.052(2) 0.116(4) 0.084(3) 0.049(3) 0.022(2) 0.001(2)
C16 0.085(3) 0.094(4) 0.070(3) 0.017(3) 0.010(3) -0.007(3)
C17 0.086(4) 0.189(7) 0.067(3) 0.007(4) 0.014(3) -0.004(4)
C18 0.0499(17) 0.0475(17) 0.0359(15) 0.0008(13) 0.0054(13) -0.0114(14)
C19 0.088(3) 0.066(2) 0.045(2) -0.0080(18) 0.0028(19) -0.037(2)
C20 0.0353(14) 0.0387(14) 0.0421(16) 0.0031(12) 0.0011(12) 0.0031(11)
C21 0.0448(17) 0.0565(19) 0.0494(19) 0.0147(16) -0.0069(14) 0.0087(15)
I1 0.03592(10) 0.04786(12) 0.04906(13) 0.00373(9) 0.00599(8) 0.00213(8)
I2 0.05097(12) 0.02965(10) 0.05524(13) 0.00529(8) -0.01108(9) -0.00630(8)
N1 0.0367(12) 0.0304(10) 0.0350(12) 0.0008(9) -0.0002(10) 0.0056(9)
N2 0.0345(12) 0.0370(12) 0.0450(14) 0.0023(11) 0.0023(11) 0.0005(10)
N3 0.0403(12) 0.0297(10) 0.0282(11) -0.0002(9) -0.0015(9) 0.0017(9)
N4 0.0466(13) 0.0254(10) 0.0333(12) -0.0007(9) 0.0023(10) 0.0004(9)
N5 0.0415(13) 0.0360(12) 0.0337(12) -0.0014(10) -0.0003(10) -0.0037(10)
N6 0.0367(12) 0.0374(12) 0.0356(12) 0.0033(10) -0.0018(10) 0.0053(10)
Rh1 0.03297(11) 0.02678(10) 0.02783(10) 0.00043(7) -0.00127(8) 0.00134(7)

loop_
_atom_type_symbol
_atom_type_description
_atom_type_scat_dispersion_real
_atom_type_scat_dispersion_imag
_atom_type_scat_source
C C 0.0033 0.0016 'International Tables Vol C Tables 4.2.6.8 and 6.1.1.4'
H H 0.0000 0.0000 'International Tables Vol C Tables 4.2.6.8 and 6.1.1.4'
I I -0.4742 1.8119 'International Tables Vol C Tables 4.2.6.8 and 6.1.1.4'
N N 0.0061 0.0033 'International Tables Vol C Tables 4.2.6.8 and 6.1.1.4'
Rh Rh -1.1178 0.9187 'International Tables Vol C Tables 4.2.6.8 and 6.1.1.4'

loop_
_geom_angle_atom_site_label_1
_geom_angle_atom_site_label_2
_geom_angle_atom_site_label_3
_geom_angle
C2 C1 N1 105.8(2)
C2 C1 Rh1 140.2(2)
N1 C1 Rh1 113.6(2)
C1 C2 N2 108.2(2)
C1 C2 H2 125.9
N2 C2 H2 125.9
N1 C3 N2 106.8(3)
N1 C4 C5 108.6(2)
N1 C4 H4A 110.0
C5 C4 H4A 110.0
N1 C4 H4B 110.0
C5 C4 H4B 110.0
H4A C4 H4B 108.4
C6 C5 C4 114.1(2)
C6 C5 Rh1 109.43(17)
C4 C5 Rh1 109.29(18)
C6 C5 H5 107.9
C4 C5 H5 107.9
Rh1 C5 H5 107.9
N3 C6 C5 108.1(2)
N3 C6 H6A 110.1
C5 C6 H6A 110.1
N3 C6 H6B 110.1
C5 C6 H6B 110.1
H6A C6 H6B 108.4
N3 C7 N4 105.4(2)
N3 C7 Rh1 116.31(18)
N4 C7 Rh1 138.2(2)
C9 C8 N4 107.1(2)
C9 C8 H8 126.4
N4 C8 H8 126.4
C8 C9 N3 106.6(2)
C8 C9 H9 126.7
N3 C9 H9 126.7
N4 C10 C11 112.2(3)
N4 C10 H10A 109.2
C11 C10 H10A 109.2
N4 C10 H10B 109.2
C11 C10 H10B 109.2
H10A C10 H10B 107.9
C10 C11 C12 111.5(3)
C10 C11 H11A 109.3
C12 C11 H11A 109.3
C10 C11 H11B 109.3
C12 C11 H11B 109.3
H11A C11 H11B 108.0
C13 C12 C11 113.5(4)
C13 C12 H12A 108.9
C11 C12 H12A 108.9
C13 C12 H12B 108.9
C11 C12 H12B 108.9
H12A C12 H12B 107.7
C12 C13 H13A 109.5
C12 C13 H13B 109.5
H13A C13 H13B 109.5
C12 C13 H13C 109.5
H13A C13 H13C 109.5
H13B C13 H13C 109.5
N2 C14 C15 111.0(3)
N2 C14 H14A 109.4
C15 C14 H14A 109.4
N2 C14 H14B 109.4
C15 C14 H14B 109.4
H14A C14 H14B 108.0
C14 C15 C16 111.7(4)
C14 C15 H15A 109.3
C16 C15 H15A 109.3
C14 C15 H15B 109.3
C16 C15 H15B 109.3
H15A C15 H15B 107.9
C17 C16 C15 113.6(5)
C17 C16 H16A 108.8
C15 C16 H16A 108.8
C17 C16 H16B 108.8
C15 C16 H16B 108.8
H16A C16 H16B 107.7
C16 C17 H17A 109.5
C16 C17 H17B 109.5
H17A C17 H17B 109.5
C16 C17 H17C 109.5
H17A C17 H17C 109.5
H17B C17 H17C 109.5
N5 C18 C19 179.6(4)
C18 C19 H19A 109.5
C18 C19 H19B 109.5
H19A C19 H19B 109.5
C18 C19 H19C 109.5
H19A C19 H19C 109.5
H19B C19 H19C 109.5
N6 C20 C21 178.4(4)
C20 C21 H21A 109.5
C20 C21 H21B 109.5
H21A C21 H21B 109.5
C20 C21 H21C 109.5
H21A C21 H21C 109.5
H21B C21 H21C 109.5
C3 N1 C1 110.7(2)
C3 N1 C4 130.1(2)
C1 N1 C4 119.2(2)
C3 N2 C2 108.5(3)
C3 N2 C14 125.8(3)
C2 N2 C14 125.7(3)
C7 N3 C9 111.0(2)
C7 N3 C6 118.3(2)
C9 N3 C6 130.5(2)
C7 N4 C8 109.8(2)
C7 N4 C10 126.6(2)
C8 N4 C10 123.6(2)
C18 N5 Rh1 175.6(3)
C20 N6 Rh1 167.1(2)
C7 Rh1 C1 85.07(11)
C7 Rh1 C5 81.59(11)
C1 Rh1 C5 82.81(11)
C7 Rh1 N5 172.69(10)
C1 Rh1 N5 94.45(10)
C5 Rh1 N5 91.12(10)
C7 Rh1 N6 101.68(10)
C1 Rh1 N6 94.18(10)
C5 Rh1 N6 175.39(11)
N5 Rh1 N6 85.62(10)
C7 Rh1 I1 89.99(8)
C1 Rh1 I1 172.63(8)
C5 Rh1 I1 91.07(8)
N5 Rh1 I1 89.75(7)
N6 Rh1 I1 92.17(7)

loop_
_geom_bond_atom_site_label_1
_geom_bond_atom_site_label_2
_geom_bond_distance
C1 C2 1.344(4)
C1 N1 1.387(3)
C1 Rh1 1.995(3)
C2 N2 1.395(4)
C2 H2 0.9500
C3 N1 1.339(4)
C3 N2 1.349(4)
C4 N1 1.461(4)
C4 C5 1.533(4)
C4 H4A 0.9900
C4 H4B 0.9900
C5 C6 1.528(4)
C5 Rh1 2.071(3)
C5 H5 1.0000
C6 N3 1.464(3)
C6 H6A 0.9900
C6 H6B 0.9900
C7 N3 1.350(3)
C7 N4 1.351(3)
C7 Rh1 1.962(3)
C8 C9 1.344(4)
C8 N4 1.396(4)
C8 H8 0.9500
C9 N3 1.379(4)
C9 H9 0.9500
C10 N4 1.464(4)
C10 C11 1.512(5)
C10 H10A 0.9900
C10 H10B 0.9900
C11 C12 1.524(5)
C11 H11A 0.9900
C11 H11B 0.9900
C12 C13 1.503(6)
C12 H12A 0.9900
C12 H12B 0.9900
C13 H13A 0.9800
C13 H13B 0.9800
C13 H13C 0.9800
C14 N2 1.469(4)
C14 C15 1.524(7)
C14 H14A 0.9900
C14 H14B 0.9900
C15 C16 1.548(8)
C15 H15A 0.9900
C15 H15B 0.9900
C16 C17 1.497(8)
C16 H16A 0.9900
C16 H16B 0.9900
C17 H17A 0.9800
C17 H17B 0.9800
C17 H17C 0.9800
C18 N5 1.141(4)
C18 C19 1.449(5)
C19 H19A 0.9800
C19 H19B 0.9800
C19 H19C 0.9800
C20 N6 1.144(4)
C20 C21 1.451(4)
C21 H21A 0.9800
C21 H21B 0.9800
C21 H21C 0.9800
I1 Rh1 2.7508(3)
N5 Rh1 2.089(2)
N6 Rh1 2.142(2)

loop_
_geom_torsion_atom_site_label_1
_geom_torsion_atom_site_label_2
_geom_torsion_atom_site_label_3
_geom_torsion_atom_site_label_4
_geom_torsion
N1 C1 C2 N2 -0.4(3)
Rh1 C1 C2 N2 -171.6(2)
N1 C4 C5 C6 95.6(3)
N1 C4 C5 Rh1 -27.2(3)
C4 C5 C6 N3 -96.3(3)
Rh1 C5 C6 N3 26.5(3)
N4 C8 C9 N3 -0.4(4)
N4 C10 C11 C12 -175.4(3)
C10 C11 C12 C13 178.8(4)
N2 C14 C15 C16 68.3(4)
C14 C15 C16 C17 -175.8(4)
N2 C3 N1 C1 -0.2(3)
N2 C3 N1 C4 -178.7(3)
C2 C1 N1 C3 0.4(3)
Rh1 C1 N1 C3 174.3(2)
C2 C1 N1 C4 179.0(2)
Rh1 C1 N1 C4 -7.1(3)
C5 C4 N1 C3 -158.4(3)
C5 C4 N1 C1 23.2(3)
N1 C3 N2 C2 0.0(3)
N1 C3 N2 C14 178.4(3)
C1 C2 N2 C3 0.2(3)
C1 C2 N2 C14 -178.2(3)
C15 C14 N2 C3 -97.9(4)
C15 C14 N2 C2 80.3(4)
N4 C7 N3 C9 -2.0(3)
Rh1 C7 N3 C9 -179.7(2)
N4 C7 N3 C6 -177.6(3)
Rh1 C7 N3 C6 4.7(3)
C8 C9 N3 C7 1.5(4)
C8 C9 N3 C6 176.4(3)
C5 C6 N3 C7 -21.2(4)
C5 C6 N3 C9 164.2(3)
N3 C7 N4 C8 1.7(3)
Rh1 C7 N4 C8 178.7(3)
N3 C7 N4 C10 -179.8(3)
Rh1 C7 N4 C10 -2.9(5)
C9 C8 N4 C7 -0.9(4)
C9 C8 N4 C10 -179.4(3)
C11 C10 N4 C7 -89.9(4)
C11 C10 N4 C8 88.4(4)
C19 C18 N5 Rh1 -12(59)
C21 C20 N6 Rh1 10(14)
N3 C7 Rh1 C1 92.7(2)
N4 C7 Rh1 C1 -83.9(3)
N3 C7 Rh1 C5 9.3(2)
N4 C7 Rh1 C5 -167.4(3)
N3 C7 Rh1 N5 6.2(10)
N4 C7 Rh1 N5 -170.5(7)
N3 C7 Rh1 N6 -174.0(2)
N4 C7 Rh1 N6 9.3(3)
N3 C7 Rh1 I1 -81.8(2)
N4 C7 Rh1 I1 101.5(3)
C2 C1 Rh1 C7 80.8(3)
N1 C1 Rh1 C7 -89.9(2)
C2 C1 Rh1 C5 163.0(3)
N1 C1 Rh1 C5 -7.81(19)
C2 C1 Rh1 N5 -106.5(3)
N1 C1 Rh1 N5 82.76(19)
C2 C1 Rh1 N6 -20.5(3)
N1 C1 Rh1 N6 168.68(19)
C2 C1 Rh1 I1 128.9(5)
N1 C1 Rh1 I1 -41.9(7)
C6 C5 Rh1 C7 -20.0(2)
C4 C5 Rh1 C7 105.7(2)
C6 C5 Rh1 C1 -106.0(2)
C4 C5 Rh1 C1 19.6(2)
C6 C5 Rh1 N5 159.6(2)
C4 C5 Rh1 N5 -74.7(2)
C6 C5 Rh1 N6 -155.5(12)
C4 C5 Rh1 N6 -29.8(14)
C6 C5 Rh1 I1 69.9(2)
C4 C5 Rh1 I1 -164.51(19)
C18 N5 Rh1 C7 -110(3)
C18 N5 Rh1 C1 164(3)
C18 N5 Rh1 C5 -113(3)
C18 N5 Rh1 N6 70(3)
C18 N5 Rh1 I1 -22(3)
C20 N6 Rh1 C7 -163.8(11)
C20 N6 Rh1 C1 -78.0(11)
C20 N6 Rh1 C5 -29(2)
C20 N6 Rh1 N5 16.2(11)
C20 N6 Rh1 I1 105.8(11)
